data_7150193
loop_
_publ_author_name
'Wang, Wen-Jwu'
'Ganin, Eduard V.'
'Fonari, Marina S.'
'Simonov, Yurii A.'
'Bocelli, Gabriele'

_publ_section_title
;
 2,4-dithiouracil: the reproducible H-bonded structural motifs in the
 complexes with 18-membered crown ethers.
;
_journal_issue 16
_journal_name_full 'Organic &amp; biomolecular chemistry'
_journal_page_first 3054
_journal_page_last 3058
_journal_paper_doi 10.1039/b505807d
_journal_volume 3
_journal_year 2005
_chemical_formula_moiety 'C20 H36 O6, 2(C4 H4 N2 S2)'
_chemical_formula_sum 'C28 H44 N4 O6 S4'
_chemical_formula_weight 660.91
_chemical_name_common
;
cis-anti-cis (B) isomer (2,3,11,12-Dicyclohexano-
1,4,7,10,13,16-hexaoxacyclooctadecane) bis(pyrimidine-2,4(1H,3H)-
dithione) clathrate
;
_chemical_name_systematic
;
cis-anti-cis (B) isomer
(2,3,11,12-Dicyclohexano-1,4,7,10,13,16-hexaoxacyclooctadecane)
bis(pyrimidine-2,4(1H,3H)-dithione) clathrate
;
_chemical_temperature_decomposition_gt 250
_space_group_IT_number 14
_symmetry_cell_setting monoclinic
_symmetry_space_group_name_Hall '-P 2yn'
_symmetry_space_group_name_H-M 'P 1 21/n 1'
_atom_sites_solution_hydrogens geom
_atom_sites_solution_primary direct
_atom_sites_solution_secondary difmap
_audit_creation_method SHELXL-97
_cell_angle_alpha 90.00
_cell_angle_beta 109.69(3)
_cell_angle_gamma 90.00
_cell_formula_units_Z 2
_cell_length_a 11.624(2)
_cell_length_b 12.698(3)
_cell_length_c 12.093(2)
_cell_measurement_reflns_used 24
_cell_measurement_temperature 293(2)
_cell_measurement_theta_max 16.39
_cell_measurement_theta_min 7.04
_cell_volume 1680.6(6)
_computing_structure_refinement 'SHELXL-97 (Sheldrick, 1997)'
_computing_structure_solution 'SHELXS-97 (Sheldrick, 1990)'
_diffrn_ambient_temperature 293(2)
_diffrn_measured_fraction_theta_full 0.998
_diffrn_measured_fraction_theta_max 0.998
_diffrn_measurement_device_type 'Philips Pw1100'
_diffrn_measurement_method 'omega-2theta scan'
_diffrn_radiation_monochromator graphite
_diffrn_radiation_source 'fine-focus sealed tube'
_diffrn_radiation_type MoK\a
_diffrn_radiation_wavelength 0.71073
_diffrn_reflns_av_R_equivalents 0.0430
_diffrn_reflns_av_sigmaI/netI 0.0839
_diffrn_reflns_limit_h_max 13
_diffrn_reflns_limit_h_min -14
_diffrn_reflns_limit_k_max 15
_diffrn_reflns_limit_k_min 0
_diffrn_reflns_limit_l_max 14
_diffrn_reflns_limit_l_min 0
_diffrn_reflns_number 3454
_diffrn_reflns_theta_full 26.00
_diffrn_reflns_theta_max 26.00
_diffrn_reflns_theta_min 3.21
_diffrn_standards_decay_% 0
_diffrn_standards_interval_count 100
_diffrn_standards_number 1
_exptl_absorpt_coefficient_mu 0.327
_exptl_absorpt_correction_type none
_exptl_crystal_colour pale-yellow
_exptl_crystal_density_diffrn 1.306
_exptl_crystal_density_method 'not measured'
_exptl_crystal_description 'triangular based pyramidal crystal'
_exptl_crystal_F_000 704
_exptl_crystal_size_max 0.27
_exptl_crystal_size_mid 0.23
_exptl_crystal_size_min 0.19
_refine_diff_density_max 0.317
_refine_diff_density_min -0.282
_refine_diff_density_rms 0.063
_refine_ls_extinction_method none
_refine_ls_goodness_of_fit_ref 0.853
_refine_ls_hydrogen_treatment mixed
_refine_ls_matrix_type full
_refine_ls_number_parameters 196
_refine_ls_number_reflns 3302
_refine_ls_number_restraints 2
_refine_ls_restrained_S_all 0.853
_refine_ls_R_factor_all 0.1279
_refine_ls_R_factor_gt 0.0536
_refine_ls_shift/su_max 0.000
_refine_ls_shift/su_mean 0.000
_refine_ls_structure_factor_coef Fsqd
_refine_ls_weighting_details 'calc w=1/[\s^2^(Fo^2^)+(0.0654P)^2^+0.0000P] where P=(Fo^2^+2Fc^2^)/3'
_refine_ls_weighting_scheme calc
_refine_ls_wR_factor_gt 0.1129
_refine_ls_wR_factor_ref 0.1316
_reflns_number_gt 1669
_reflns_number_total 3302
_reflns_threshold_expression >2sigma(I)
_cod_data_source_file b505807d.txt
_cod_data_source_block dtu2
_cod_depositor_comments
;
The following automatic conversions were performed:

'_chemical_melting_point' tag was changed to
'_chemical_temperature_decomposition_gt' since the value was
specified 'more than' ('>') a certain temperature. The value '>250
(decomp)' was changed to '250' - it should be numeric and without a
unit designator.

Automatic conversion script
Id: cif_fix_values 1646 2011-03-28 12:23:43Z adriana 
;
_cod_original_sg_symbol_H-M P21/n
_cod_database_code 7150193

loop_
_symmetry_equiv_pos_as_xyz
'x, y, z'
'-x+1/2, y+1/2, -z+1/2'
'-x, -y, -z'
'x-1/2, -y-1/2, z-1/2'

loop_
_atom_site_label
_atom_site_type_symbol
_atom_site_fract_x
_atom_site_fract_y
_atom_site_fract_z
_atom_site_U_iso_or_equiv
_atom_site_adp_type
_atom_site_occupancy
_atom_site_symmetry_multiplicity
_atom_site_calc_flag
_atom_site_refinement_flags
_atom_site_disorder_assembly
_atom_site_disorder_group
S1 S -0.30300(8) 0.48215(8) 0.04043(8) 0.0490(3) Uani 1 1 d . . .
S2 S -0.58712(8) 0.54266(9) 0.29474(9) 0.0596(3) Uani 1 1 d . . .
N1U N -0.4253(2) 0.5128(2) 0.1887(2) 0.0325(6) Uani 1 1 d D . .
H1U H -0.485(2) 0.503(3) 0.126(2) 0.049 Uiso 1 1 d D . .
N2U N -0.2179(2) 0.5240(2) 0.2705(2) 0.0365(7) Uani 1 1 d D . .
H2U H -0.150(2) 0.523(3) 0.257(3) 0.055 Uiso 1 1 d D . .
C1U C -0.3154(3) 0.5064(2) 0.1712(3) 0.0324(8) Uani 1 1 d . . .
C2U C -0.4462(3) 0.5362(3) 0.2918(3) 0.0361(8) Uani 1 1 d . . .
C3U C -0.3377(3) 0.5537(3) 0.3888(3) 0.0466(9) Uani 1 1 d . . .
H3U H -0.3429 0.5693 0.4621 0.056 Uiso 1 1 calc R . .
C4U C -0.2285(3) 0.5479(3) 0.3755(3) 0.0443(9) Uani 1 1 d . . .
H4U H -0.1584 0.5605 0.4396 0.053 Uiso 1 1 calc R . .
O1 O -0.02386(19) 0.71626(18) 0.37876(18) 0.0413(6) Uani 1 1 d . . .
C2 C 0.0776(3) 0.7199(3) 0.4854(3) 0.0471(9) Uani 1 1 d . . .
H2A H 0.1296 0.7791 0.4836 0.057 Uiso 1 1 calc R . .
H2B H 0.1253 0.6559 0.4936 0.057 Uiso 1 1 calc R . .
C3 C 0.0338(3) 0.7308(3) 0.5878(3) 0.0478(10) Uani 1 1 d . . .
H3A H 0.1011 0.7525 0.6565 0.057 Uiso 1 1 calc R . .
H3B H -0.0289 0.7847 0.5711 0.057 Uiso 1 1 calc R . .
O4 O -0.0147(2) 0.63343(17) 0.61126(18) 0.0392(6) Uani 1 1 d . . .
C5 C -0.0381(3) 0.6368(3) 0.7193(3) 0.0438(9) Uani 1 1 d . . .
H5A H -0.0868 0.6985 0.7207 0.053 Uiso 1 1 calc R . .
H5B H 0.0385 0.6423 0.7840 0.053 Uiso 1 1 calc R . .
C6 C -0.1042(3) 0.5405(3) 0.7339(3) 0.0452(9) Uani 1 1 d . . .
H6A H -0.1295 0.5479 0.8022 0.054 Uiso 1 1 calc R . .
H6B H -0.1768 0.5308 0.6655 0.054 Uiso 1 1 calc R . .
O7 O -0.02618(17) 0.45128(18) 0.74811(18) 0.0364(6) Uani 1 1 d . . .
C8 C -0.0891(3) 0.3527(3) 0.7451(3) 0.0385(8) Uani 1 1 d . . .
H8 H -0.1667 0.3543 0.6795 0.046 Uiso 1 1 calc R . .
C9 C -0.0095(3) 0.2659(3) 0.7234(3) 0.0362(8) Uani 1 1 d . . .
H9 H -0.0565 0.2003 0.7110 0.043 Uiso 1 1 calc R . .
C10 C 0.1064(3) 0.2491(3) 0.8271(3) 0.0446(9) Uani 1 1 d . . .
H10A H 0.1577 0.3112 0.8379 0.054 Uiso 1 1 calc R . .
H10B H 0.1513 0.1900 0.8111 0.054 Uiso 1 1 calc R . .
C11 C 0.0782(3) 0.2278(3) 0.9392(3) 0.0561(11) Uani 1 1 d . . .
H11A H 0.0347 0.1615 0.9318 0.067 Uiso 1 1 calc R . .
H11B H 0.1540 0.2220 1.0049 0.067 Uiso 1 1 calc R . .
C12 C 0.0011(4) 0.3158(3) 0.9625(3) 0.0600(11) Uani 1 1 d . . .
H12A H 0.0480 0.3806 0.9779 0.072 Uiso 1 1 calc R . .
H12B H -0.0197 0.2989 1.0317 0.072 Uiso 1 1 calc R . .
C13 C -0.1154(3) 0.3318(3) 0.8585(3) 0.0537(10) Uani 1 1 d . . .
H13A H -0.1605 0.3908 0.8744 0.064 Uiso 1 1 calc R . .
H13B H -0.1663 0.2695 0.8486 0.064 Uiso 1 1 calc R . .

loop_
_atom_site_aniso_label
_atom_site_aniso_U_11
_atom_site_aniso_U_22
_atom_site_aniso_U_33
_atom_site_aniso_U_23
_atom_site_aniso_U_13
_atom_site_aniso_U_12
S1 0.0302(5) 0.0767(8) 0.0379(5) -0.0128(5) 0.0084(4) -0.0031(5)
S2 0.0303(5) 0.0968(9) 0.0523(6) -0.0022(6) 0.0146(4) 0.0067(5)
N1U 0.0196(14) 0.0430(17) 0.0292(15) -0.0028(13) 0.0007(11) -0.0016(13)
N2U 0.0172(13) 0.051(2) 0.0348(15) -0.0006(14) 0.0008(11) -0.0012(13)
C1U 0.0206(15) 0.0328(19) 0.0379(18) -0.0003(15) 0.0022(13) -0.0008(14)
C2U 0.0283(17) 0.042(2) 0.0344(17) 0.0023(16) 0.0062(14) -0.0021(16)
C3U 0.037(2) 0.064(3) 0.0341(19) -0.0071(18) 0.0065(16) -0.0037(19)
C4U 0.0307(19) 0.061(3) 0.0307(18) -0.0020(17) -0.0031(14) -0.0088(18)
O1 0.0391(13) 0.0521(15) 0.0287(12) -0.0021(11) 0.0063(10) -0.0065(12)
C2 0.041(2) 0.054(2) 0.038(2) -0.0002(18) 0.0021(16) -0.0118(18)
C3 0.062(3) 0.041(2) 0.0323(19) -0.0051(17) 0.0046(18) -0.0091(19)
O4 0.0479(14) 0.0374(14) 0.0293(12) -0.0067(10) 0.0091(10) -0.0026(11)
C5 0.048(2) 0.045(2) 0.040(2) -0.0073(17) 0.0168(17) 0.0031(18)
C6 0.040(2) 0.056(3) 0.043(2) -0.0035(19) 0.0188(16) 0.0069(19)
O7 0.0243(11) 0.0447(15) 0.0386(12) 0.0001(11) 0.0084(10) 0.0029(11)
C8 0.0284(17) 0.053(2) 0.0316(18) -0.0001(16) 0.0063(15) -0.0088(17)
C9 0.0338(18) 0.039(2) 0.0348(19) -0.0021(16) 0.0105(15) -0.0068(16)
C10 0.043(2) 0.045(2) 0.0392(19) 0.0058(17) 0.0054(16) 0.0043(17)
C11 0.051(2) 0.070(3) 0.040(2) 0.011(2) 0.0062(18) 0.003(2)
C12 0.067(3) 0.083(3) 0.032(2) 0.001(2) 0.019(2) -0.005(2)
C13 0.042(2) 0.073(3) 0.052(2) 0.006(2) 0.0229(18) 0.001(2)

loop_
_atom_type_symbol
_atom_type_description
_atom_type_scat_dispersion_real
_atom_type_scat_dispersion_imag
_atom_type_scat_source
C C 0.0033 0.0016 'International Tables Vol C Tables 4.2.6.8 and 6.1.1.4'
H H 0.0000 0.0000 'International Tables Vol C Tables 4.2.6.8 and 6.1.1.4'
N N 0.0061 0.0033 'International Tables Vol C Tables 4.2.6.8 and 6.1.1.4'
O O 0.0106 0.0060 'International Tables Vol C Tables 4.2.6.8 and 6.1.1.4'
S S 0.1246 0.1234 'International Tables Vol C Tables 4.2.6.8 and 6.1.1.4'

loop_
_geom_angle_atom_site_label_1
_geom_angle_atom_site_label_2
_geom_angle_atom_site_label_3
_geom_angle
_geom_angle_site_symmetry_1
_geom_angle_site_symmetry_3
_geom_angle_publ_flag
C1U N1U C2U 127.7(3) . . ?
C1U N1U H1U 112(2) . . ?
C2U N1U H1U 120(2) . . ?
C4U N2U C1U 123.6(3) . . ?
C4U N2U H2U 124(2) . . ?
C1U N2U H2U 112(2) . . ?
N2U C1U N1U 113.4(3) . . ?
N2U C1U S1 123.7(2) . . ?
N1U C1U S1 122.9(2) . . ?
N1U C2U C3U 113.7(3) . . ?
N1U C2U S2 120.5(2) . . ?
C3U C2U S2 125.8(3) . . ?
C4U C3U C2U 120.5(3) . . ?
C4U C3U H3U 119.8 . . ?
C2U C3U H3U 119.8 . . ?
C3U C4U N2U 121.2(3) . . ?
C3U C4U H4U 119.4 . . ?
N2U C4U H4U 119.4 . . ?
C2 O1 C9 113.2(2) . 3_566 ?
O1 C2 C3 110.1(3) . . ?
O1 C2 H2A 109.6 . . ?
C3 C2 H2A 109.6 . . ?
O1 C2 H2B 109.6 . . ?
C3 C2 H2B 109.6 . . ?
H2A C2 H2B 108.2 . . ?
O4 C3 C2 110.6(3) . . ?
O4 C3 H3A 109.5 . . ?
C2 C3 H3A 109.5 . . ?
O4 C3 H3B 109.5 . . ?
C2 C3 H3B 109.5 . . ?
H3A C3 H3B 108.1 . . ?
C5 O4 C3 111.5(2) . . ?
O4 C5 C6 110.5(3) . . ?
O4 C5 H5A 109.5 . . ?
C6 C5 H5A 109.5 . . ?
O4 C5 H5B 109.5 . . ?
C6 C5 H5B 109.5 . . ?
H5A C5 H5B 108.1 . . ?
O7 C6 C5 109.6(3) . . ?
O7 C6 H6A 109.8 . . ?
C5 C6 H6A 109.8 . . ?
O7 C6 H6B 109.8 . . ?
C5 C6 H6B 109.8 . . ?
H6A C6 H6B 108.2 . . ?
C6 O7 C8 112.9(2) . . ?
O7 C8 C9 107.5(2) . . ?
O7 C8 C13 112.4(3) . . ?
C9 C8 C13 110.3(3) . . ?
O7 C8 H8 108.8 . . ?
C9 C8 H8 108.8 . . ?
C13 C8 H8 108.8 . . ?
O1 C9 C10 108.2(3) 3_566 . ?
O1 C9 C8 113.1(3) 3_566 . ?
C10 C9 C8 112.5(3) . . ?
O1 C9 H9 107.6 3_566 . ?
C10 C9 H9 107.6 . . ?
C8 C9 H9 107.6 . . ?
C9 C10 C11 111.3(3) . . ?
C9 C10 H10A 109.4 . . ?
C11 C10 H10A 109.4 . . ?
C9 C10 H10B 109.4 . . ?
C11 C10 H10B 109.4 . . ?
H10A C10 H10B 108.0 . . ?
C12 C11 C10 110.6(3) . . ?
C12 C11 H11A 109.5 . . ?
C10 C11 H11A 109.5 . . ?
C12 C11 H11B 109.5 . . ?
C10 C11 H11B 109.5 . . ?
H11A C11 H11B 108.1 . . ?
C11 C12 C13 111.2(3) . . ?
C11 C12 H12A 109.4 . . ?
C13 C12 H12A 109.4 . . ?
C11 C12 H12B 109.4 . . ?
C13 C12 H12B 109.4 . . ?
H12A C12 H12B 108.0 . . ?
C12 C13 C8 112.0(3) . . ?
C12 C13 H13A 109.2 . . ?
C8 C13 H13A 109.2 . . ?
C12 C13 H13B 109.2 . . ?
C8 C13 H13B 109.2 . . ?
H13A C13 H13B 107.9 . . ?

loop_
_geom_bond_atom_site_label_1
_geom_bond_atom_site_label_2
_geom_bond_distance
_geom_bond_site_symmetry_2
_geom_bond_publ_flag
S1 C1U 1.665(3) . ?
S2 C2U 1.653(3) . ?
N1U C1U 1.366(4) . ?
N1U C2U 1.379(4) . ?
N1U H1U 0.851(17) . ?
N2U C4U 1.350(4) . ?
N2U C1U 1.364(4) . ?
N2U H2U 0.861(18) . ?
C2U C3U 1.421(4) . ?
C3U C4U 1.335(4) . ?
C3U H3U 0.9300 . ?
C4U H4U 0.9300 . ?
O1 C2 1.425(4) . ?
O1 C9 1.431(4) 3_566 ?
C2 C3 1.495(5) . ?
C2 H2A 0.9700 . ?
C2 H2B 0.9700 . ?
C3 O4 1.426(4) . ?
C3 H3A 0.9700 . ?
C3 H3B 0.9700 . ?
O4 C5 1.422(4) . ?
C5 C6 1.487(5) . ?
C5 H5A 0.9700 . ?
C5 H5B 0.9700 . ?
C6 O7 1.425(4) . ?
C6 H6A 0.9700 . ?
C6 H6B 0.9700 . ?
O7 C8 1.444(4) . ?
C8 C9 1.518(4) . ?
C8 C13 1.526(4) . ?
C8 H8 0.9800 . ?
C9 O1 1.431(4) 3_566 ?
C9 C10 1.515(4) . ?
C9 H9 0.9800 . ?
C10 C11 1.522(5) . ?
C10 H10A 0.9700 . ?
C10 H10B 0.9700 . ?
C11 C12 1.517(5) . ?
C11 H11A 0.9700 . ?
C11 H11B 0.9700 . ?
C12 C13 1.520(5) . ?
C12 H12A 0.9700 . ?
C12 H12B 0.9700 . ?
C13 H13A 0.9700 . ?
C13 H13B 0.9700 . ?

loop_
_geom_hbond_atom_site_label_D
_geom_hbond_atom_site_label_H
_geom_hbond_atom_site_label_A
_geom_hbond_distance_DH
_geom_hbond_distance_HA
_geom_hbond_distance_DA
_geom_hbond_angle_DHA
_geom_hbond_site_symmetry_A
N1U H1U S1 0.851(17) 2.61(2) 3.430(3) 163(3) 3_465
N2U H2U O7 0.861(18) 2.09(2) 2.938(3) 167(3) 3_566
C4U H4U O4 0.93 2.37 3.273(4) 163.4 .

loop_
_geom_torsion_atom_site_label_1
_geom_torsion_atom_site_label_2
_geom_torsion_atom_site_label_3
_geom_torsion_atom_site_label_4
_geom_torsion
_geom_torsion_site_symmetry_1
_geom_torsion_site_symmetry_2
_geom_torsion_site_symmetry_3
_geom_torsion_site_symmetry_4
_geom_torsion_publ_flag
O1 C2 C3 O4 74.8(4) . . . . ?
C2 C3 O4 C5 170.3(3) . . . . ?
C3 O4 C5 C6 172.1(3) . . . . ?
O4 C5 C6 O7 67.2(3) . . . . ?
C5 C6 O7 C8 -171.2(3) . . . . ?
C6 O7 C8 C9 162.9(2) . . . . ?
O7 C8 C9 O1 -54.1(3) . . . 3_566 ?
C8 C9 O1 C2 -66.1(3) . . 3_566 3_566 ?
C9 O1 C2 C3 -164.3(3) . 3_566 3_566 3_566 ?
